data_7705741
loop_
_publ_author_name
'Beer, Henrik'
'Bl\"asing, Kevin'
'Bresien, Jonas'
'Chojetzki, Lukas'
'Schulz, Axel'
'Stoer, Philip'
'Villinger, Alexander'

_publ_section_title
;
 Trapping of Br\/onsted acids with a phosphorus-centered biradicaloid -
 synthesis of hydrogen pseudohalide addition products.
;
_journal_issue 39
_journal_name_full 'Dalton transactions (Cambridge, England : 2003)'
_journal_page_first 13655
_journal_page_last 13662
_journal_paper_doi 10.1039/d0dt03251d
_journal_volume 49
_journal_year 2020
_chemical_formula_moiety 'C49 H51 N2 O P3'
_chemical_formula_sum 'C49 H51 N2 O P3'
_chemical_formula_weight 776.82
_space_group_crystal_system monoclinic
_space_group_IT_number 14
_space_group_name_Hall '-P 2yn'
_space_group_name_H-M_alt 'P 1 21/n 1'
_atom_sites_solution_hydrogens mixed
_audit_creation_method SHELXL-2014/7
_audit_update_record
;
2020-07-06 deposited with the CCDC.	2020-09-28 downloaded from the CCDC.
;
_cell_angle_alpha 90
_cell_angle_beta 105.781(3)
_cell_angle_gamma 90
_cell_formula_units_Z 4
_cell_length_a 12.6722(11)
_cell_length_b 20.9488(19)
_cell_length_c 16.0188(15)
_cell_measurement_reflns_used 6346
_cell_measurement_temperature 123(2)
_cell_measurement_theta_max 23.72
_cell_measurement_theta_min 2.35
_cell_volume 4092.2(6)
_computing_cell_refinement 'Bruker Apex V7.51A'
_computing_data_collection 'Bruker Apex V7.51A'
_computing_data_reduction 'Bruker SAINT'
_computing_molecular_graphics 'ORTEP-3v2.01 (Farrugia, 1997)'
_computing_publication_material 'SHELXL-2014/7 (Sheldrick, 2014)'
_computing_structure_refinement 'SHELXL-2014/7 (Sheldrick, 2014)'
_computing_structure_solution 'Bruker SHELXTL'
_diffrn_ambient_temperature 123(2)
_diffrn_measured_fraction_theta_full 0.998
_diffrn_measured_fraction_theta_max 0.999
_diffrn_measurement_device_type 'Bruker Apex Kappa-II-CCD-diffractometer'
_diffrn_measurement_method 'phi and omega scans'
_diffrn_radiation_type MoK\a
_diffrn_radiation_wavelength 0.71073
_diffrn_reflns_av_R_equivalents 0.0944
_diffrn_reflns_av_unetI/netI 0.0627
_diffrn_reflns_Laue_measured_fraction_full 0.998
_diffrn_reflns_Laue_measured_fraction_max 0.999
_diffrn_reflns_limit_h_max 16
_diffrn_reflns_limit_h_min -17
_diffrn_reflns_limit_k_max 28
_diffrn_reflns_limit_k_min -28
_diffrn_reflns_limit_l_max 17
_diffrn_reflns_limit_l_min -21
_diffrn_reflns_number 69830
_diffrn_reflns_point_group_measured_fraction_full 0.998
_diffrn_reflns_point_group_measured_fraction_max 0.999
_diffrn_reflns_theta_full 25.242
_diffrn_reflns_theta_max 28.498
_diffrn_reflns_theta_min 2.668
_diffrn_source 'sealed tube'
_exptl_absorpt_coefficient_mu 0.185
_exptl_absorpt_correction_T_max 0.7462
_exptl_absorpt_correction_T_min 0.6875
_exptl_absorpt_correction_type multi-scan
_exptl_absorpt_process_details '(SADABS; Sheldrick, 2004)'
_exptl_crystal_colour yellow
_exptl_crystal_density_diffrn 1.261
_exptl_crystal_description block
_exptl_crystal_F_000 1648
_exptl_crystal_size_max 0.270
_exptl_crystal_size_mid 0.080
_exptl_crystal_size_min 0.070
_refine_diff_density_max 0.323
_refine_diff_density_min -0.417
_refine_diff_density_rms 0.056
_refine_ls_extinction_method none
_refine_ls_goodness_of_fit_ref 1.008
_refine_ls_hydrogen_treatment mixed
_refine_ls_matrix_type full
_refine_ls_number_parameters 595
_refine_ls_number_reflns 10351
_refine_ls_number_restraints 229
_refine_ls_restrained_S_all 1.008
_refine_ls_R_factor_all 0.0960
_refine_ls_R_factor_gt 0.0529
_refine_ls_shift/su_max 0.050
_refine_ls_shift/su_mean 0.002
_refine_ls_structure_factor_coef Fsqd
_refine_ls_weighting_details 'w=1/[\s^2^(Fo^2^)+(0.0519P)^2^+2.1520P] where P=(Fo^2^+2Fc^2^)/3'
_refine_ls_weighting_scheme calc
_refine_ls_wR_factor_gt 0.1134
_refine_ls_wR_factor_ref 0.1347
_reflns_Friedel_coverage 0.000
_reflns_number_gt 6777
_reflns_number_total 10351
_reflns_threshold_expression 'I > 2\s(I)'
_cod_data_source_file d0dt03251d2.cif
_cod_data_source_block is_kbhm22b
_cod_original_sg_symbol_H-M 'P 21/n'
_cod_database_code 7705741
_shelx_shelxl_version_number 2014/7
_shelx_space_group_comment
;
The symmetry employed for this shelxl refinement is uniquely defined
by the following loop, which should always be used as a source of
symmetry information in preference to the above space-group names.
They are only intended as comments.
;
_shelx_estimated_absorpt_t_min 0.952
_shelx_estimated_absorpt_t_max 0.987

loop_
_space_group_symop_operation_xyz
'x, y, z'
'-x+1/2, y+1/2, -z+1/2'
'-x, -y, -z'
'x-1/2, -y-1/2, z-1/2'

loop_
_atom_site_label
_atom_site_type_symbol
_atom_site_fract_x
_atom_site_fract_y
_atom_site_fract_z
_atom_site_U_iso_or_equiv
_atom_site_adp_type
_atom_site_occupancy
_atom_site_site_symmetry_order
_atom_site_calc_flag
_atom_site_refinement_flags_posn
_atom_site_refinement_flags_adp
_atom_site_refinement_flags_occupancy
_atom_site_disorder_assembly
_atom_site_disorder_group
P1A P 0.38981(7) 0.31954(3) 0.33683(6) 0.0209(2) Uani 0.896(3) 1 d D U P A 1
P2A P 0.56203(6) 0.24670(3) 0.37007(6) 0.0222(2) Uani 0.896(3) 1 d D U P A 1
P3A P 0.64105(19) 0.30931(11) 0.47875(14) 0.0302(5) Uani 0.502(3) 1 d D U P A 1
C49A C 0.5470(6) 0.3668(4) 0.4728(5) 0.0223(13) Uani 0.502(3) 1 d D U P A 1
O1A O 0.4448(3) 0.37267(16) 0.4083(2) 0.0222(7) Uani 0.502(3) 1 d D U P A 1
P3B P 0.4839(2) 0.39243(10) 0.43914(15) 0.0296(6) Uani 0.362(3) 1 d D U P B 2
C49B C 0.6035(6) 0.3543(3) 0.4768(4) 0.0245(13) Uani 0.362(3) 1 d D U P B 2
O1B O 0.6338(7) 0.2925(4) 0.4519(5) 0.0361(18) Uani 0.362(3) 1 d D U P B 2
P1C P 0.5347(7) 0.2316(4) 0.3376(5) 0.0368(19) Uiso 0.104(3) 1 d D U P A 3
P2C P 0.4185(6) 0.3264(4) 0.3698(6) 0.0369(18) Uiso 0.104(3) 1 d D U P A 3
P3C P 0.5560(10) 0.3562(5) 0.4797(8) 0.048(3) Uiso 0.137(2) 1 d D U P A 3
C49C C 0.6402(18) 0.2933(10) 0.4884(14) 0.035(3) Uiso 0.137(2) 1 d D U P A 3
O1C O 0.6294(9) 0.2405(6) 0.4303(7) 0.045(2) Uiso 0.137(2) 1 d D U P A 3
N1 N 0.43194(14) 0.24759(8) 0.38541(11) 0.0229(4) Uani 1 1 d . . . . .
N2 N 0.50158(14) 0.30506(8) 0.29390(11) 0.0207(4) Uani 1 1 d . . . . .
C1 C 0.37570(16) 0.20113(9) 0.42123(13) 0.0195(4) Uani 1 1 d . . . . .
C2 C 0.37729(17) 0.13709(10) 0.39542(13) 0.0221(4) Uani 1 1 d . . . . .
C3 C 0.32402(18) 0.09117(10) 0.43254(14) 0.0258(5) Uani 1 1 d . . . . .
H3 H 0.3271 0.0476 0.4170 0.031 Uiso 1 1 calc R U . . .
C4 C 0.26690(18) 0.10797(10) 0.49157(14) 0.0282(5) Uani 1 1 d . . . . .
H4 H 0.2315 0.0762 0.5166 0.034 Uiso 1 1 calc R U . . .
C5 C 0.26178(18) 0.17154(10) 0.51378(14) 0.0248(5) Uani 1 1 d . . . . .
H5 H 0.2211 0.1832 0.5532 0.030 Uiso 1 1 calc R U . . .
C6 C 0.31510(16) 0.21887(9) 0.47948(13) 0.0199(4) Uani 1 1 d . . . . .
C7 C 0.42181(18) 0.11715(9) 0.32213(13) 0.0227(4) Uani 1 1 d . . . . .
C8 C 0.35694(17) 0.12889(10) 0.23711(14) 0.0237(4) Uani 1 1 d . . . . .
C9 C 0.39125(19) 0.10523(10) 0.16757(14) 0.0268(5) Uani 1 1 d . . . . .
H9 H 0.3474 0.1128 0.1101 0.032 Uiso 1 1 calc R U . . .
C10 C 0.48813(18) 0.07081(10) 0.18010(14) 0.0260(5) Uani 1 1 d . . . . .
C11 C 0.55127(18) 0.06087(10) 0.26449(14) 0.0268(5) Uani 1 1 d . . . . .
H11 H 0.6183 0.0381 0.2737 0.032 Uiso 1 1 calc R U . . .
C12 C 0.52011(18) 0.08302(10) 0.33595(14) 0.0254(5) Uani 1 1 d . . . . .
C13 C 0.25102(19) 0.16596(12) 0.22038(15) 0.0317(5) Uani 1 1 d . . . . .
H13A H 0.2674 0.2114 0.2318 0.048 Uiso 1 1 calc R U . . .
H13B H 0.2082 0.1503 0.2587 0.048 Uiso 1 1 calc R U . . .
H13C H 0.2088 0.1603 0.1598 0.048 Uiso 1 1 calc R U . . .
C14 C 0.5241(2) 0.04507(12) 0.10440(16) 0.0361(6) Uani 1 1 d . . . . .
H14A H 0.5765 0.0747 0.0902 0.054 Uiso 1 1 calc R U . . .
H14B H 0.4601 0.0404 0.0541 0.054 Uiso 1 1 calc R U . . .
H14C H 0.5590 0.0034 0.1197 0.054 Uiso 1 1 calc R U . . .
C15 C 0.5931(2) 0.07102(12) 0.42602(15) 0.0368(6) Uani 1 1 d . . . . .
H15A H 0.5491 0.0541 0.4627 0.055 Uiso 1 1 calc R U . . .
H15B H 0.6276 0.1112 0.4507 0.055 Uiso 1 1 calc R U . . .
H15C H 0.6500 0.0401 0.4232 0.055 Uiso 1 1 calc R U . . .
C16 C 0.30264(17) 0.28730(9) 0.50169(14) 0.0216(4) Uani 1 1 d . . . . .
C17 C 0.37207(17) 0.31377(10) 0.57766(14) 0.0240(4) Uani 1 1 d . . . . .
C18 C 0.36176(19) 0.37811(10) 0.59460(15) 0.0297(5) Uani 1 1 d . . . . .
H18 H 0.4084 0.3961 0.6459 0.036 Uiso 1 1 calc R U . . .
C19 C 0.28534(19) 0.41694(10) 0.53885(17) 0.0323(5) Uani 1 1 d . . . . .
C20 C 0.21344(19) 0.38927(11) 0.46688(16) 0.0310(5) Uani 1 1 d . . . . .
H20 H 0.1585 0.4150 0.4298 0.037 Uiso 1 1 calc R U . . .
C21 C 0.21974(17) 0.32444(10) 0.44746(14) 0.0252(5) Uani 1 1 d . . . . .
C22 C 0.45639(19) 0.27373(11) 0.64052(15) 0.0325(5) Uani 1 1 d . . . . .
H22A H 0.5012 0.3012 0.6861 0.049 Uiso 1 1 calc R U . . .
H22B H 0.5036 0.2525 0.6096 0.049 Uiso 1 1 calc R U . . .
H22C H 0.4192 0.2415 0.6667 0.049 Uiso 1 1 calc R U . . .
C23 C 0.2831(2) 0.48800(11) 0.5552(2) 0.0479(7) Uani 1 1 d . . . . .
H23A H 0.3441 0.5086 0.5389 0.072 Uiso 1 1 calc R U . . .
H23B H 0.2902 0.4956 0.6168 0.072 Uiso 1 1 calc R U . . .
H23C H 0.2136 0.5058 0.5204 0.072 Uiso 1 1 calc R U . . .
C24 C 0.13794(19) 0.29666(12) 0.36894(15) 0.0329(5) Uani 1 1 d . . . . .
H24A H 0.1658 0.3015 0.3179 0.049 Uiso 1 1 calc R U . . .
H24B H 0.0679 0.3192 0.3592 0.049 Uiso 1 1 calc R U . . .
H24C H 0.1271 0.2513 0.3788 0.049 Uiso 1 1 calc R U . . .
C25 C 0.55247(17) 0.35092(9) 0.25279(13) 0.0212(4) Uani 1 1 d . . . . .
C26 C 0.48986(18) 0.40281(10) 0.20915(13) 0.0245(5) Uani 1 1 d . . . . .
C27 C 0.5402(2) 0.44941(11) 0.17124(15) 0.0317(5) Uani 1 1 d . . . . .
H27 H 0.4982 0.4846 0.1427 0.038 Uiso 1 1 calc R U . . .
C28 C 0.6501(2) 0.44537(11) 0.17437(16) 0.0335(5) Uani 1 1 d . . . . .
H28 H 0.6841 0.4783 0.1501 0.040 Uiso 1 1 calc R U . . .
C29 C 0.70994(19) 0.39307(10) 0.21303(15) 0.0299(5) Uani 1 1 d . . . . .
H29 H 0.7847 0.3896 0.2132 0.036 Uiso 1 1 calc R U . . .
C30 C 0.66300(18) 0.34502(10) 0.25208(14) 0.0235(4) Uani 1 1 d . . . . .
C31 C 0.36903(18) 0.40645(10) 0.19774(14) 0.0248(5) Uani 1 1 d . . . . .
C32 C 0.30004(19) 0.36210(11) 0.14277(14) 0.0283(5) Uani 1 1 d . . . . .
C33 C 0.18847(19) 0.36318(11) 0.13574(15) 0.0311(5) Uani 1 1 d . . . . .
H33 H 0.1422 0.3329 0.0992 0.037 Uiso 1 1 calc R U . . .
C34 C 0.14241(18) 0.40696(11) 0.18022(15) 0.0303(5) Uani 1 1 d . . . . .
C35 C 0.21033(19) 0.45216(10) 0.23125(15) 0.0295(5) Uani 1 1 d . . . . .
H35 H 0.1794 0.4831 0.2610 0.035 Uiso 1 1 calc R U . . .
C36 C 0.32330(18) 0.45326(10) 0.24007(14) 0.0271(5) Uani 1 1 d . . . . .
C37 C 0.3450(2) 0.31358(13) 0.09229(16) 0.0408(6) Uani 1 1 d . . . . .
H37A H 0.3721 0.2765 0.1292 0.061 Uiso 1 1 calc R U . . .
H37B H 0.4052 0.3326 0.0733 0.061 Uiso 1 1 calc R U . . .
H37C H 0.2868 0.3000 0.0415 0.061 Uiso 1 1 calc R U . . .
C38 C 0.02096(19) 0.40552(12) 0.17254(19) 0.0423(6) Uani 1 1 d . . . . .
H38A H -0.0196 0.4216 0.1154 0.063 Uiso 1 1 calc R U . . .
H38B H 0.0054 0.4325 0.2178 0.063 Uiso 1 1 calc R U . . .
H38C H -0.0017 0.3616 0.1795 0.063 Uiso 1 1 calc R U . . .
C39 C 0.3918(2) 0.50468(12) 0.29468(19) 0.0437(7) Uani 1 1 d . . . . .
H39A H 0.4018 0.5399 0.2573 0.065 Uiso 1 1 calc R U . . .
H39B H 0.4636 0.4871 0.3254 0.065 Uiso 1 1 calc R U . . .
H39C H 0.3547 0.5205 0.3369 0.065 Uiso 1 1 calc R U . . .
C40A C 0.7325(4) 0.28792(18) 0.2882(3) 0.0213(7) Uani 0.880(18) 1 d D U P C 1
C41A C 0.7108(5) 0.2295(2) 0.2429(4) 0.0267(7) Uani 0.880(18) 1 d D . P C 1
C42A C 0.7768(6) 0.1768(2) 0.2752(5) 0.0324(9) Uani 0.880(18) 1 d D . P C 1
H42A H 0.7623 0.1375 0.2446 0.039 Uiso 0.880(18) 1 calc R U P C 1
C43A C 0.8625(5) 0.1797(2) 0.3503(4) 0.0350(11) Uani 0.880(18) 1 d D . P C 1
C44A C 0.8839(4) 0.2379(2) 0.3924(3) 0.0292(9) Uani 0.880(18) 1 d D . P C 1
H44A H 0.9427 0.2408 0.4438 0.035 Uiso 0.880(18) 1 calc R U P C 1
C45A C 0.8227(4) 0.29208(17) 0.3625(3) 0.0235(7) Uani 0.880(18) 1 d D . P C 1
C46A C 0.6191(5) 0.2224(3) 0.1615(4) 0.0374(14) Uani 0.880(18) 1 d D . P C 1
H46A H 0.6418 0.1934 0.1216 0.056 Uiso 0.880(18) 1 calc R U P C 1
H46B H 0.6011 0.2642 0.1338 0.056 Uiso 0.880(18) 1 calc R U P C 1
H46C H 0.5544 0.2049 0.1758 0.056 Uiso 0.880(18) 1 calc R U P C 1
C47A C 0.9319(7) 0.1219(3) 0.3837(6) 0.056(2) Uani 0.880(18) 1 d D . P C 1
H47A H 0.9022 0.0995 0.4260 0.084 Uiso 0.880(18) 1 calc R U P C 1
H47B H 1.0074 0.1354 0.4116 0.084 Uiso 0.880(18) 1 calc R U P C 1
H47C H 0.9315 0.0933 0.3352 0.084 Uiso 0.880(18) 1 calc R U P C 1
C48A C 0.8549(4) 0.35448(19) 0.4096(4) 0.0307(10) Uani 0.880(18) 1 d D . P C 1
H48A H 0.8994 0.3460 0.4689 0.046 Uiso 0.880(18) 1 calc R U P C 1
H48B H 0.7887 0.3780 0.4115 0.046 Uiso 0.880(18) 1 calc R U P C 1
H48C H 0.8975 0.3800 0.3791 0.046 Uiso 0.880(18) 1 calc R U P C 1
C40B C 0.724(3) 0.2863(13) 0.273(2) 0.023(3) Uiso 0.120(18) 1 d DG U P C 2
C41B C 0.702(4) 0.2271(15) 0.233(3) 0.021(3) Uiso 0.120(18) 1 d DG U P C 2
C42B C 0.769(4) 0.1753(14) 0.265(3) 0.023(3) Uiso 0.120(18) 1 d DG U P C 2
H42B H 0.7540 0.1348 0.2375 0.027 Uiso 0.120(18) 1 calc R U P C 2
C43B C 0.858(4) 0.1827(14) 0.337(3) 0.024(4) Uiso 0.120(18) 1 d DG U P C 2
C44B C 0.880(3) 0.2419(14) 0.377(2) 0.025(3) Uiso 0.120(18) 1 d DG U P C 2
H44B H 0.9416 0.2470 0.4265 0.030 Uiso 0.120(18) 1 calc R U P C 2
C45B C 0.813(3) 0.2937(12) 0.345(2) 0.023(3) Uiso 0.120(18) 1 d DG U P C 2
C46B C 0.608(3) 0.2173(16) 0.1529(18) 0.006(5) Uiso 0.120(18) 1 d D U P C 2
H46D H 0.6063 0.1725 0.1347 0.010 Uiso 0.120(18) 1 calc R U P C 2
H46E H 0.5389 0.2280 0.1658 0.010 Uiso 0.120(18) 1 calc R U P C 2
H46F H 0.6180 0.2448 0.1062 0.010 Uiso 0.120(18) 1 calc R U P C 2
C47B C 0.932(4) 0.1268(16) 0.373(3) 0.028(8) Uiso 0.120(18) 1 d D U P C 2
H47D H 0.9056 0.0888 0.3382 0.042 Uiso 0.120(18) 1 calc R U P C 2
H47E H 1.0070 0.1364 0.3722 0.042 Uiso 0.120(18) 1 calc R U P C 2
H47F H 0.9300 0.1190 0.4333 0.042 Uiso 0.120(18) 1 calc R U P C 2
C48B C 0.848(3) 0.3576(13) 0.388(2) 0.025(5) Uiso 0.120(18) 1 d D U P C 2
H48D H 0.7945 0.3903 0.3604 0.038 Uiso 0.120(18) 1 calc R U P C 2
H48E H 0.8509 0.3547 0.4499 0.038 Uiso 0.120(18) 1 calc R U P C 2
H48F H 0.9203 0.3690 0.3821 0.038 Uiso 0.120(18) 1 calc R U P C 2
H49A H 0.555(4) 0.403(2) 0.510(3) 0.030(12) Uiso 0.502(3) 1 d D . P A 1
H49B H 0.657(5) 0.376(3) 0.521(4) 0.05(2) Uiso 0.362(3) 1 d D . P B 2
H49C H 0.716(14) 0.285(8) 0.530(11) 0.030(12) Uiso 0.137(2) 1 d . . P A 3

loop_
_atom_site_aniso_label
_atom_site_aniso_U_11
_atom_site_aniso_U_22
_atom_site_aniso_U_33
_atom_site_aniso_U_23
_atom_site_aniso_U_13
_atom_site_aniso_U_12
P1A 0.0208(4) 0.0182(3) 0.0264(4) 0.0045(3) 0.0112(3) 0.0019(3)
P2A 0.0205(3) 0.0194(3) 0.0297(4) 0.0052(3) 0.0119(3) 0.0023(3)
P3A 0.0252(8) 0.0388(11) 0.0260(10) 0.0030(8) 0.0057(7) -0.0030(8)
C49A 0.028(3) 0.017(2) 0.026(2) -0.004(2) 0.015(2) 0.003(2)
O1A 0.0246(17) 0.0173(15) 0.0260(17) -0.0068(13) 0.0094(13) -0.0039(13)
P3B 0.0339(12) 0.0270(11) 0.0320(12) -0.0054(8) 0.0161(9) -0.0072(9)
C49B 0.017(3) 0.028(3) 0.026(2) 0.004(2) 0.001(2) -0.004(2)
O1B 0.031(3) 0.040(4) 0.035(4) -0.001(3) 0.005(3) 0.001(3)
N1 0.0244(9) 0.0188(8) 0.0305(10) 0.0050(7) 0.0158(8) 0.0033(7)
N2 0.0209(9) 0.0188(8) 0.0252(9) 0.0021(7) 0.0108(7) -0.0007(7)
C1 0.0197(10) 0.0198(9) 0.0195(10) 0.0032(8) 0.0060(8) 0.0003(8)
C2 0.0269(11) 0.0206(10) 0.0199(10) 0.0017(8) 0.0083(8) 0.0029(8)
C3 0.0331(12) 0.0192(10) 0.0264(11) 0.0005(8) 0.0104(9) 0.0006(9)
C4 0.0328(12) 0.0234(11) 0.0312(12) 0.0049(9) 0.0136(10) -0.0053(9)
C5 0.0270(11) 0.0244(11) 0.0272(11) 0.0016(9) 0.0144(9) -0.0007(9)
C6 0.0194(10) 0.0193(10) 0.0219(10) 0.0023(8) 0.0069(8) 0.0007(8)
C7 0.0303(12) 0.0172(9) 0.0227(10) 0.0004(8) 0.0106(9) 0.0009(8)
C8 0.0265(11) 0.0194(10) 0.0259(11) 0.0001(8) 0.0084(9) 0.0000(8)
C9 0.0334(12) 0.0253(11) 0.0220(11) -0.0018(9) 0.0081(9) -0.0011(9)
C10 0.0347(12) 0.0197(10) 0.0274(11) -0.0036(9) 0.0152(9) -0.0026(9)
C11 0.0276(12) 0.0203(10) 0.0343(12) -0.0009(9) 0.0116(9) 0.0027(9)
C12 0.0285(11) 0.0197(10) 0.0280(11) -0.0009(9) 0.0079(9) 0.0019(9)
C13 0.0307(12) 0.0370(13) 0.0269(12) -0.0012(10) 0.0071(10) 0.0065(10)
C14 0.0470(15) 0.0316(12) 0.0347(13) -0.0040(10) 0.0194(11) 0.0025(11)
C15 0.0430(15) 0.0340(13) 0.0300(13) -0.0007(10) 0.0040(11) 0.0120(11)
C16 0.0226(11) 0.0197(10) 0.0278(11) 0.0001(8) 0.0158(9) -0.0011(8)
C17 0.0256(11) 0.0235(10) 0.0267(11) 0.0000(9) 0.0136(9) -0.0007(9)
C18 0.0325(12) 0.0256(11) 0.0348(13) -0.0066(10) 0.0153(10) -0.0045(10)
C19 0.0341(13) 0.0215(11) 0.0491(15) -0.0017(10) 0.0245(11) -0.0010(10)
C20 0.0288(12) 0.0253(11) 0.0438(14) 0.0057(10) 0.0179(11) 0.0052(9)
C21 0.0235(11) 0.0247(11) 0.0313(12) 0.0027(9) 0.0142(9) 0.0020(9)
C22 0.0343(13) 0.0308(12) 0.0307(12) -0.0022(10) 0.0059(10) 0.0010(10)
C23 0.0479(16) 0.0227(12) 0.079(2) -0.0049(13) 0.0269(15) 0.0001(11)
C24 0.0247(12) 0.0374(13) 0.0356(13) 0.0039(11) 0.0063(10) 0.0033(10)
C25 0.0257(11) 0.0190(10) 0.0211(10) -0.0033(8) 0.0100(8) -0.0050(8)
C26 0.0304(12) 0.0203(10) 0.0240(11) 0.0002(8) 0.0097(9) -0.0037(9)
C27 0.0382(13) 0.0237(11) 0.0352(13) 0.0054(10) 0.0132(11) -0.0029(10)
C28 0.0427(14) 0.0238(11) 0.0397(14) 0.0038(10) 0.0211(11) -0.0085(10)
C29 0.0310(12) 0.0270(11) 0.0377(13) -0.0030(10) 0.0194(10) -0.0079(10)
C30 0.0279(11) 0.0207(10) 0.0252(11) -0.0050(8) 0.0129(9) -0.0040(9)
C31 0.0276(11) 0.0197(10) 0.0258(11) 0.0056(8) 0.0050(9) -0.0008(9)
C32 0.0323(13) 0.0281(11) 0.0226(11) 0.0013(9) 0.0045(9) -0.0030(10)
C33 0.0305(12) 0.0282(12) 0.0287(12) 0.0019(9) -0.0018(10) -0.0047(10)
C34 0.0261(12) 0.0258(11) 0.0337(13) 0.0077(10) -0.0011(10) 0.0016(9)
C35 0.0304(12) 0.0207(11) 0.0353(13) 0.0026(9) 0.0052(10) 0.0039(9)
C36 0.0272(12) 0.0196(10) 0.0317(12) 0.0033(9) 0.0029(9) 0.0005(9)
C37 0.0390(14) 0.0486(16) 0.0343(13) -0.0159(12) 0.0094(11) -0.0084(12)
C38 0.0265(13) 0.0332(13) 0.0617(18) 0.0025(12) 0.0027(12) 0.0025(11)
C39 0.0303(14) 0.0312(13) 0.0648(18) -0.0157(12) 0.0050(12) 0.0021(11)
C40A 0.0212(13) 0.0207(11) 0.0276(18) -0.0035(11) 0.0160(12) -0.0048(9)
C41A 0.0284(19) 0.0232(13) 0.035(2) -0.0074(12) 0.0198(13) -0.0078(12)
C42A 0.037(2) 0.0196(13) 0.049(3) -0.0088(14) 0.0264(17) -0.0060(12)
C43A 0.0383(18) 0.0241(15) 0.052(3) 0.0030(16) 0.0280(18) 0.0020(12)
C44A 0.0254(14) 0.0297(15) 0.036(2) 0.0042(14) 0.0153(15) 0.0020(11)
C45A 0.0231(16) 0.0221(12) 0.030(2) -0.0040(13) 0.0143(14) -0.0027(11)
C46A 0.045(3) 0.030(2) 0.042(2) -0.0151(16) 0.0195(18) -0.0124(17)
C47A 0.061(3) 0.031(2) 0.079(5) 0.008(2) 0.026(2) 0.0137(18)
C48A 0.0305(18) 0.0289(15) 0.032(3) -0.0086(15) 0.0083(17) -0.0018(12)

loop_
_atom_type_symbol
_atom_type_description
_atom_type_scat_dispersion_real
_atom_type_scat_dispersion_imag
_atom_type_scat_source
C C 0.0033 0.0016 'International Tables Vol C Tables 4.2.6.8 and 6.1.1.4'
H H 0.0000 0.0000 'International Tables Vol C Tables 4.2.6.8 and 6.1.1.4'
N N 0.0061 0.0033 'International Tables Vol C Tables 4.2.6.8 and 6.1.1.4'
O O 0.0106 0.0060 'International Tables Vol C Tables 4.2.6.8 and 6.1.1.4'
P P 0.1023 0.0942 'International Tables Vol C Tables 4.2.6.8 and 6.1.1.4'
Cl Cl 0.1484 0.1585 'International Tables Vol C Tables 4.2.6.8 and 6.1.1.4'

loop_
_geom_angle_atom_site_label_1
_geom_angle_atom_site_label_2
_geom_angle_atom_site_label_3
_geom_angle
_geom_angle_site_symmetry_1
_geom_angle_site_symmetry_3
_geom_angle_publ_flag
O1A P1A N1 105.28(14) . . ?
O1A P1A N2 99.08(13) . . ?
N1 P1A N2 80.88(8) . . ?
O1A P1A P2A 94.77(12) . . ?
N1 P1A P2A 41.35(6) . . ?
N2 P1A P2A 42.13(6) . . ?
N1 P2A N2 80.70(8) . . ?
N1 P2A P3A 97.34(9) . . ?
N2 P2A P3A 98.89(9) . . ?
N1 P2A P1A 40.83(6) . . ?
N2 P2A P1A 42.47(6) . . ?
P3A P2A P1A 89.32(7) . . ?
C49A P3A P2A 102.7(3) . . ?
O1A C49A P3A 126.4(5) . . ?
O1A C49A H49A 108(3) . . ?
P3A C49A H49A 126(3) . . ?
C49A O1A P1A 125.9(3) . . ?
O1B C49B P3B 127.9(5) . . ?
O1B C49B H49B 117(5) . . ?
P3B C49B H49B 115(5) . . ?
O1C P1C N2 107.9(6) . . ?
O1C P1C N1 91.8(5) . . ?
N2 P1C N1 82.8(3) . . ?
O1C P1C P2C 92.7(5) . . ?
N2 P1C P2C 45.6(3) . . ?
N1 P1C P2C 39.1(3) . . ?
N1 P2C N2 79.0(3) . . ?
N1 P2C P3C 97.7(4) . . ?
N2 P2C P3C 97.1(5) . . ?
N1 P2C P1C 40.3(2) . . ?
N2 P2C P1C 40.5(2) . . ?
P3C P2C P1C 90.4(4) . . ?
C49C P3C P2C 101.0(7) . . ?
O1C C49C P3C 127.5(11) . . ?
O1C C49C H49C 102(9) . . ?
P3C C49C H49C 130(9) . . ?
C49C O1C P1C 126.4(9) . . ?
C1 N1 P2C 134.2(3) . . ?
C1 N1 P1A 131.25(14) . . ?
C1 N1 P1C 125.0(3) . . ?
P2C N1 P1C 100.7(4) . . ?
C1 N1 P2A 130.79(14) . . ?
P1A N1 P2A 97.82(9) . . ?
C25 N2 P1C 135.7(3) . . ?
C25 N2 P2A 129.07(14) . . ?
C25 N2 P1A 125.55(14) . . ?
P2A N2 P1A 95.40(8) . . ?
C25 N2 P2C 123.4(3) . . ?
P1C N2 P2C 93.9(3) . . ?
C2 C1 C6 120.02(18) . . ?
C2 C1 N1 119.18(18) . . ?
C6 C1 N1 120.76(18) . . ?
C3 C2 C1 118.98(18) . . ?
C3 C2 C7 118.12(18) . . ?
C1 C2 C7 122.47(18) . . ?
C4 C3 C2 121.25(19) . . ?
C4 C3 H3 119.4 . . ?
C2 C3 H3 119.4 . . ?
C3 C4 C5 119.3(2) . . ?
C3 C4 H4 120.3 . . ?
C5 C4 H4 120.3 . . ?
C4 C5 C6 121.4(2) . . ?
C4 C5 H5 119.3 . . ?
C6 C5 H5 119.3 . . ?
C5 C6 C1 118.88(18) . . ?
C5 C6 C16 119.61(18) . . ?
C1 C6 C16 121.45(17) . . ?
C12 C7 C8 120.16(19) . . ?
C12 C7 C2 121.89(19) . . ?
C8 C7 C2 117.74(18) . . ?
C9 C8 C7 118.98(19) . . ?
C9 C8 C13 119.79(19) . . ?
C7 C8 C13 121.23(19) . . ?
C10 C9 C8 121.6(2) . . ?
C10 C9 H9 119.2 . . ?
C8 C9 H9 119.2 . . ?
C11 C10 C9 118.12(19) . . ?
C11 C10 C14 120.7(2) . . ?
C9 C10 C14 121.2(2) . . ?
C10 C11 C12 122.4(2) . . ?
C10 C11 H11 118.8 . . ?
C12 C11 H11 118.8 . . ?
C11 C12 C7 118.7(2) . . ?
C11 C12 C15 119.7(2) . . ?
C7 C12 C15 121.6(2) . . ?
C8 C13 H13A 109.5 . . ?
C8 C13 H13B 109.5 . . ?
H13A C13 H13B 109.5 . . ?
C8 C13 H13C 109.5 . . ?
H13A C13 H13C 109.5 . . ?
H13B C13 H13C 109.5 . . ?
C10 C14 H14A 109.5 . . ?
C10 C14 H14B 109.5 . . ?
H14A C14 H14B 109.5 . . ?
C10 C14 H14C 109.5 . . ?
H14A C14 H14C 109.5 . . ?
H14B C14 H14C 109.5 . . ?
C12 C15 H15A 109.5 . . ?
C12 C15 H15B 109.5 . . ?
H15A C15 H15B 109.5 . . ?
C12 C15 H15C 109.5 . . ?
H15A C15 H15C 109.5 . . ?
H15B C15 H15C 109.5 . . ?
C21 C16 C17 120.25(19) . . ?
C21 C16 C6 119.61(19) . . ?
C17 C16 C6 120.12(19) . . ?
C18 C17 C16 118.8(2) . . ?
C18 C17 C22 119.8(2) . . ?
C16 C17 C22 121.41(19) . . ?
C19 C18 C17 122.0(2) . . ?
C19 C18 H18 119.0 . . ?
C17 C18 H18 119.0 . . ?
C20 C19 C18 118.4(2) . . ?
C20 C19 C23 121.1(2) . . ?
C18 C19 C23 120.5(2) . . ?
C19 C20 C21 121.7(2) . . ?
C19 C20 H20 119.1 . . ?
C21 C20 H20 119.1 . . ?
C20 C21 C16 118.6(2) . . ?
C20 C21 C24 119.4(2) . . ?
C16 C21 C24 122.02(19) . . ?
C17 C22 H22A 109.5 . . ?
C17 C22 H22B 109.5 . . ?
H22A C22 H22B 109.5 . . ?
C17 C22 H22C 109.5 . . ?
H22A C22 H22C 109.5 . . ?
H22B C22 H22C 109.5 . . ?
C19 C23 H23A 109.5 . . ?
C19 C23 H23B 109.5 . . ?
H23A C23 H23B 109.5 . . ?
C19 C23 H23C 109.5 . . ?
H23A C23 H23C 109.5 . . ?
H23B C23 H23C 109.5 . . ?
C21 C24 H24A 109.5 . . ?
C21 C24 H24B 109.5 . . ?
H24A C24 H24B 109.5 . . ?
C21 C24 H24C 109.5 . . ?
H24A C24 H24C 109.5 . . ?
H24B C24 H24C 109.5 . . ?
C30 C25 C26 119.27(18) . . ?
C30 C25 N2 121.59(18) . . ?
C26 C25 N2 119.11(18) . . ?
C27 C26 C25 119.5(2) . . ?
C27 C26 C31 119.12(19) . . ?
C25 C26 C31 121.24(18) . . ?
C28 C27 C26 121.2(2) . . ?
C28 C27 H27 119.4 . . ?
C26 C27 H27 119.4 . . ?
C29 C28 C27 119.3(2) . . ?
C29 C28 H28 120.3 . . ?
C27 C28 H28 120.3 . . ?
C28 C29 C30 121.6(2) . . ?
C28 C29 H29 119.2 . . ?
C30 C29 H29 119.2 . . ?
C29 C30 C25 119.0(2) . . ?
C29 C30 C40B 116.9(19) . . ?
C25 C30 C40B 122.8(18) . . ?
C29 C30 C40A 117.9(3) . . ?
C25 C30 C40A 123.1(3) . . ?
C36 C31 C32 119.7(2) . . ?
C36 C31 C26 121.37(19) . . ?
C32 C31 C26 119.0(2) . . ?
C33 C32 C31 119.0(2) . . ?
C33 C32 C37 119.6(2) . . ?
C31 C32 C37 121.4(2) . . ?
C34 C33 C32 122.1(2) . . ?
C34 C33 H33 118.9 . . ?
C32 C33 H33 118.9 . . ?
C33 C34 C35 118.4(2) . . ?
C33 C34 C38 120.5(2) . . ?
C35 C34 C38 121.1(2) . . ?
C34 C35 C36 121.6(2) . . ?
C34 C35 H35 119.2 . . ?
C36 C35 H35 119.2 . . ?
C35 C36 C31 119.0(2) . . ?
C35 C36 C39 118.9(2) . . ?
C31 C36 C39 122.1(2) . . ?
C32 C37 H37A 109.5 . . ?
C32 C37 H37B 109.5 . . ?
H37A C37 H37B 109.5 . . ?
C32 C37 H37C 109.5 . . ?
H37A C37 H37C 109.5 . . ?
H37B C37 H37C 109.5 . . ?
C34 C38 H38A 109.5 . . ?
C34 C38 H38B 109.5 . . ?
H38A C38 H38B 109.5 . . ?
C34 C38 H38C 109.5 . . ?
H38A C38 H38C 109.5 . . ?
H38B C38 H38C 109.5 . . ?
C36 C39 H39A 109.5 . . ?
C36 C39 H39B 109.5 . . ?
H39A C39 H39B 109.5 . . ?
C36 C39 H39C 109.5 . . ?
H39A C39 H39C 109.5 . . ?
H39B C39 H39C 109.5 . . ?
C41A C40A C45A 119.2(2) . . ?
C41A C40A C30 118.7(3) . . ?
C45A C40A C30 122.0(3) . . ?
C42A C41A C40A 118.8(2) . . ?
C42A C41A C46A 119.2(3) . . ?
C40A C41A C46A 122.0(3) . . ?
C43A C42A C41A 122.4(2) . . ?
C43A C42A H42A 118.8 . . ?
C41A C42A H42A 118.8 . . ?
C44A C43A C42A 117.7(3) . . ?
C44A C43A C47A 121.2(3) . . ?
C42A C43A C47A 121.2(3) . . ?
C43A C44A C45A 122.5(3) . . ?
C43A C44A H44A 118.8 . . ?
C45A C44A H44A 118.8 . . ?
C44A C45A C40A 119.4(2) . . ?
C44A C45A C48A 119.1(3) . . ?
C40A C45A C48A 121.5(2) . . ?
C41A C46A H46A 109.5 . . ?
C41A C46A H46B 109.5 . . ?
H46A C46A H46B 109.5 . . ?
C41A C46A H46C 109.5 . . ?
H46A C46A H46C 109.5 . . ?
H46B C46A H46C 109.5 . . ?
C43A C47A H47A 109.5 . . ?
C43A C47A H47B 109.5 . . ?
H47A C47A H47B 109.5 . . ?
C43A C47A H47C 109.5 . . ?
H47A C47A H47C 109.5 . . ?
H47B C47A H47C 109.5 . . ?
C45A C48A H48A 109.5 . . ?
C45A C48A H48B 109.5 . . ?
H48A C48A H48B 109.5 . . ?
C45A C48A H48C 109.5 . . ?
H48A C48A H48C 109.5 . . ?
H48B C48A H48C 109.5 . . ?
C41B C40B C45B 120.0 . . ?
C41B C40B C30 128.9(14) . . ?
C45B C40B C30 111.1(14) . . ?
C40B C41B C42B 120.0 . . ?
C40B C41B C46B 121.9(10) . . ?
C42B C41B C46B 118.1(10) . . ?
C43B C42B C41B 120.0 . . ?
C43B C42B H42B 120.0 . . ?
C41B C42B H42B 120.0 . . ?
C44B C43B C42B 120.0 . . ?
C44B C43B C47B 119.3(10) . . ?
C42B C43B C47B 120.7(10) . . ?
C45B C44B C43B 120.0 . . ?
C45B C44B H44B 120.0 . . ?
C43B C44B H44B 120.0 . . ?
C44B C45B C40B 120.0 . . ?
C44B C45B C48B 116.6(10) . . ?
C40B C45B C48B 123.2(10) . . ?
C41B C46B H46D 109.5 . . ?
C41B C46B H46E 109.4 . . ?
H46D C46B H46E 109.5 . . ?
C41B C46B H46F 109.5 . . ?
H46D C46B H46F 109.5 . . ?
H46E C46B H46F 109.5 . . ?
C43B C47B H47D 109.5 . . ?
C43B C47B H47E 109.5 . . ?
H47D C47B H47E 109.5 . . ?
C43B C47B H47F 109.4 . . ?
H47D C47B H47F 109.5 . . ?
H47E C47B H47F 109.5 . . ?
C45B C48B H48D 109.5 . . ?
C45B C48B H48E 109.5 . . ?
H48D C48B H48E 109.5 . . ?
C45B C48B H48F 109.5 . . ?
H48D C48B H48F 109.5 . . ?
H48E C48B H48F 109.5 . . ?

loop_
_geom_bond_atom_site_label_1
_geom_bond_atom_site_label_2
_geom_bond_distance
_geom_bond_site_symmetry_2
_geom_bond_publ_flag
P1A O1A 1.612(4) . ?
P1A N1 1.7137(18) . ?
P1A N2 1.7610(18) . ?
P1A P2A 2.5967(9) . ?
P2A N1 1.7317(18) . ?
P2A N2 1.7498(18) . ?
P2A P3A 2.192(2) . ?
P3A C49A 1.678(7) . ?
C49A O1A 1.426(8) . ?
C49A H49A 0.96(4) . ?
P3B C49B 1.673(7) . ?
C49B O1B 1.438(8) . ?
C49B H49B 0.96(4) . ?
P1C O1C 1.646(9) . ?
P1C N2 1.696(7) . ?
P1C N1 1.714(7) . ?
P1C P2C 2.606(8) . ?
P2C N1 1.671(8) . ?
P2C N2 1.866(8) . ?
P2C P3C 2.204(9) . ?
P3C C49C 1.677(10) . ?
C49C O1C 1.428(11) . ?
C49C H49C 1.02(17) . ?
N1 C1 1.417(2) . ?
N2 C25 1.415(2) . ?
C1 C2 1.406(3) . ?
C1 C6 1.410(3) . ?
C2 C3 1.398(3) . ?
C2 C7 1.494(3) . ?
C3 C4 1.383(3) . ?
C3 H3 0.9500 . ?
C4 C5 1.385(3) . ?
C4 H4 0.9500 . ?
C5 C6 1.394(3) . ?
C5 H5 0.9500 . ?
C6 C16 1.496(3) . ?
C7 C12 1.401(3) . ?
C7 C8 1.408(3) . ?
C8 C9 1.392(3) . ?
C8 C13 1.510(3) . ?
C9 C10 1.390(3) . ?
C9 H9 0.9500 . ?
C10 C11 1.387(3) . ?
C10 C14 1.507(3) . ?
C11 C12 1.388(3) . ?
C11 H11 0.9500 . ?
C12 C15 1.508(3) . ?
C13 H13A 0.9800 . ?
C13 H13B 0.9800 . ?
C13 H13C 0.9800 . ?
C14 H14A 0.9800 . ?
C14 H14B 0.9800 . ?
C14 H14C 0.9800 . ?
C15 H15A 0.9800 . ?
C15 H15B 0.9800 . ?
C15 H15C 0.9800 . ?
C16 C21 1.403(3) . ?
C16 C17 1.407(3) . ?
C17 C18 1.388(3) . ?
C17 C22 1.508(3) . ?
C18 C19 1.388(3) . ?
C18 H18 0.9500 . ?
C19 C20 1.387(3) . ?
C19 C23 1.513(3) . ?
C20 C21 1.400(3) . ?
C20 H20 0.9500 . ?
C21 C24 1.512(3) . ?
C22 H22A 0.9800 . ?
C22 H22B 0.9800 . ?
C22 H22C 0.9800 . ?
C23 H23A 0.9800 . ?
C23 H23B 0.9800 . ?
C23 H23C 0.9800 . ?
C24 H24A 0.9800 . ?
C24 H24B 0.9800 . ?
C24 H24C 0.9800 . ?
C25 C30 1.409(3) . ?
C25 C26 1.414(3) . ?
C26 C27 1.392(3) . ?
C26 C31 1.494(3) . ?
C27 C28 1.383(3) . ?
C27 H27 0.9500 . ?
C28 C29 1.379(3) . ?
C28 H28 0.9500 . ?
C29 C30 1.400(3) . ?
C29 H29 0.9500 . ?
C30 C40B 1.44(2) . ?
C30 C40A 1.504(4) . ?
C31 C36 1.404(3) . ?
C31 C32 1.409(3) . ?
C32 C33 1.388(3) . ?
C32 C37 1.504(3) . ?
C33 C34 1.384(3) . ?
C33 H33 0.9500 . ?
C34 C35 1.387(3) . ?
C34 C38 1.511(3) . ?
C35 C36 1.400(3) . ?
C35 H35 0.9500 . ?
C36 C39 1.505(3) . ?
C37 H37A 0.9800 . ?
C37 H37B 0.9800 . ?
C37 H37C 0.9800 . ?
C38 H38A 0.9800 . ?
C38 H38B 0.9800 . ?
C38 H38C 0.9800 . ?
C39 H39A 0.9800 . ?
C39 H39B 0.9800 . ?
C39 H39C 0.9800 . ?
C40A C41A 1.411(3) . ?
C40A C45A 1.411(3) . ?
C41A C42A 1.397(3) . ?
C41A C46A 1.500(4) . ?
C42A C43A 1.386(4) . ?
C42A H42A 0.9500 . ?
C43A C44A 1.384(3) . ?
C43A C47A 1.505(4) . ?
C44A C45A 1.385(3) . ?
C44A H44A 0.9500 . ?
C45A C48A 1.509(3) . ?
C46A H46A 0.9800 . ?
C46A H46B 0.9800 . ?
C46A H46C 0.9800 . ?
C47A H47A 0.9800 . ?
C47A H47B 0.9800 . ?
C47A H47C 0.9800 . ?
C48A H48A 0.9800 . ?
C48A H48B 0.9800 . ?
C48A H48C 0.9800 . ?
C40B C41B 1.3900 . ?
C40B C45B 1.3900 . ?
C41B C42B 1.3900 . ?
C41B C46B 1.504(8) . ?
C42B C43B 1.3900 . ?
C42B H42B 0.9500 . ?
C43B C44B 1.3900 . ?
C43B C47B 1.509(8) . ?
C44B C45B 1.3900 . ?
C44B H44B 0.9500 . ?
C45B C48B 1.514(8) . ?
C46B H46D 0.9800 . ?
C46B H46E 0.9800 . ?
C46B H46F 0.9800 . ?
C47B H47D 0.9800 . ?
C47B H47E 0.9800 . ?
C47B H47F 0.9800 . ?
C48B H48D 0.9800 . ?
C48B H48E 0.9800 . ?
C48B H48F 0.9800 . ?

loop_
_geom_torsion_atom_site_label_1
_geom_torsion_atom_site_label_2
_geom_torsion_atom_site_label_3
_geom_torsion_atom_site_label_4
_geom_torsion
_geom_torsion_site_symmetry_1
_geom_torsion_site_symmetry_2
_geom_torsion_site_symmetry_3
_geom_torsion_site_symmetry_4
_geom_torsion_publ_flag
P2A P3A C49A O1A -3.1(9) . . . . ?
P3A C49A O1A P1A 10.5(11) . . . . ?
N1 P1A O1A C49A 31.0(6) . . . . ?
N2 P1A O1A C49A -51.9(6) . . . . ?
P2A P1A O1A C49A -9.7(6) . . . . ?
P2C P3C C49C O1C 8(3) . . . . ?
P3C C49C O1C P1C 4(4) . . . . ?
N2 P1C O1C C49C 32(2) . . . . ?
N1 P1C O1C C49C -51(2) . . . . ?
P2C P1C O1C C49C -11(2) . . . . ?
N2 P2C N1 C1 -161.7(2) . . . . ?
P3C P2C N1 C1 102.5(5) . . . . ?
P1C P2C N1 C1 -176.1(5) . . . . ?
N2 P2C N1 P1C 14.4(4) . . . . ?
P3C P2C N1 P1C -81.5(5) . . . . ?
O1A P1A N1 C1 104.4(2) . . . . ?
N2 P1A N1 C1 -158.6(2) . . . . ?
P2A P1A N1 C1 -175.9(2) . . . . ?
O1A P1A N1 P2A -79.63(14) . . . . ?
N2 P1A N1 P2A 17.37(9) . . . . ?
O1C P1C N1 C1 -91.3(6) . . . . ?
N2 P1C N1 C1 160.9(2) . . . . ?
P2C P1C N1 C1 176.6(4) . . . . ?
O1C P1C N1 P2C 92.1(6) . . . . ?
N2 P1C N1 P2C -15.7(4) . . . . ?
N2 P2A N1 C1 158.5(2) . . . . ?
P3A P2A N1 C1 -103.66(19) . . . . ?
P1A P2A N1 C1 176.0(2) . . . . ?
N2 P2A N1 P1A -17.49(9) . . . . ?
P3A P2A N1 P1A 80.37(10) . . . . ?
O1C P1C N2 C25 73.4(7) . . . . ?
N1 P1C N2 C25 163.0(2) . . . . ?
P2C P1C N2 C25 149.2(4) . . . . ?
O1C P1C N2 P2C -75.7(6) . . . . ?
N1 P1C N2 P2C 13.8(4) . . . . ?
N1 P2A N2 C25 162.91(18) . . . . ?
P3A P2A N2 C25 66.86(18) . . . . ?
P1A P2A N2 C25 146.0(2) . . . . ?
N1 P2A N2 P1A 16.92(9) . . . . ?
P3A P2A N2 P1A -79.13(10) . . . . ?
O1A P1A N2 C25 -60.7(2) . . . . ?
N1 P1A N2 C25 -164.83(18) . . . . ?
P2A P1A N2 C25 -147.7(2) . . . . ?
O1A P1A N2 P2A 87.07(14) . . . . ?
N1 P1A N2 P2A -17.10(9) . . . . ?
N1 P2C N2 C25 -168.90(19) . . . . ?
P3C P2C N2 C25 -72.4(5) . . . . ?
P1C P2C N2 C25 -154.6(4) . . . . ?
N1 P2C N2 P1C -14.3(4) . . . . ?
P3C P2C N2 P1C 82.2(5) . . . . ?
P2C N1 C1 C2 155.1(5) . . . . ?
P1A N1 C1 C2 128.88(19) . . . . ?
P1C N1 C1 C2 -20.2(4) . . . . ?
P2A N1 C1 C2 -45.8(3) . . . . ?
P2C N1 C1 C6 -22.4(5) . . . . ?
P1A N1 C1 C6 -48.6(3) . . . . ?
P1C N1 C1 C6 162.3(4) . . . . ?
P2A N1 C1 C6 136.69(18) . . . . ?
C6 C1 C2 C3 -4.1(3) . . . . ?
N1 C1 C2 C3 178.41(19) . . . . ?
C6 C1 C2 C7 168.28(19) . . . . ?
N1 C1 C2 C7 -9.2(3) . . . . ?
C1 C2 C3 C4 2.3(3) . . . . ?
C7 C2 C3 C4 -170.4(2) . . . . ?
C2 C3 C4 C5 0.5(3) . . . . ?
C3 C4 C5 C6 -1.5(3) . . . . ?
C4 C5 C6 C1 -0.3(3) . . . . ?
C4 C5 C6 C16 176.9(2) . . . . ?
C2 C1 C6 C5 3.1(3) . . . . ?
N1 C1 C6 C5 -179.45(19) . . . . ?
C2 C1 C6 C16 -174.00(19) . . . . ?
N1 C1 C6 C16 3.5(3) . . . . ?
C3 C2 C7 C12 -78.0(3) . . . . ?
C1 C2 C7 C12 109.6(2) . . . . ?
C3 C2 C7 C8 96.6(2) . . . . ?
C1 C2 C7 C8 -75.8(3) . . . . ?
C12 C7 C8 C9 1.0(3) . . . . ?
C2 C7 C8 C9 -173.72(19) . . . . ?
C12 C7 C8 C13 -179.5(2) . . . . ?
C2 C7 C8 C13 5.7(3) . . . . ?
C7 C8 C9 C10 -0.5(3) . . . . ?
C13 C8 C9 C10 -179.9(2) . . . . ?
C8 C9 C10 C11 -0.6(3) . . . . ?
C8 C9 C10 C14 179.6(2) . . . . ?
C9 C10 C11 C12 1.1(3) . . . . ?
C14 C10 C11 C12 -179.0(2) . . . . ?
C10 C11 C12 C7 -0.6(3) . . . . ?
C10 C11 C12 C15 -179.5(2) . . . . ?
C8 C7 C12 C11 -0.5(3) . . . . ?
C2 C7 C12 C11 174.01(19) . . . . ?
C8 C7 C12 C15 178.4(2) . . . . ?
C2 C7 C12 C15 -7.1(3) . . . . ?
C5 C6 C16 C21 -92.5(2) . . . . ?
C1 C6 C16 C21 84.6(2) . . . . ?
C5 C6 C16 C17 86.0(2) . . . . ?
C1 C6 C16 C17 -97.0(2) . . . . ?
C21 C16 C17 C18 -4.3(3) . . . . ?
C6 C16 C17 C18 177.19(19) . . . . ?
C21 C16 C17 C22 175.5(2) . . . . ?
C6 C16 C17 C22 -3.0(3) . . . . ?
C16 C17 C18 C19 -0.1(3) . . . . ?
C22 C17 C18 C19 -179.9(2) . . . . ?
C17 C18 C19 C20 3.8(3) . . . . ?
C17 C18 C19 C23 -174.5(2) . . . . ?
C18 C19 C20 C21 -3.0(3) . . . . ?
C23 C19 C20 C21 175.2(2) . . . . ?
C19 C20 C21 C16 -1.3(3) . . . . ?
C19 C20 C21 C24 179.0(2) . . . . ?
C17 C16 C21 C20 5.0(3) . . . . ?
C6 C16 C21 C20 -176.51(19) . . . . ?
C17 C16 C21 C24 -175.29(19) . . . . ?
C6 C16 C21 C24 3.2(3) . . . . ?
P1C N2 C25 C30 -10.2(5) . . . . ?
P2A N2 C25 C30 16.7(3) . . . . ?
P1A N2 C25 C30 153.54(16) . . . . ?
P2C N2 C25 C30 132.0(4) . . . . ?
P1C N2 C25 C26 167.8(4) . . . . ?
P2A N2 C25 C26 -165.22(16) . . . . ?
P1A N2 C25 C26 -28.4(3) . . . . ?
P2C N2 C25 C26 -49.9(4) . . . . ?
C30 C25 C26 C27 -4.3(3) . . . . ?
N2 C25 C26 C27 177.66(19) . . . . ?
C30 C25 C26 C31 171.61(19) . . . . ?
N2 C25 C26 C31 -6.5(3) . . . . ?
C25 C26 C27 C28 1.0(3) . . . . ?
C31 C26 C27 C28 -175.0(2) . . . . ?
C26 C27 C28 C29 2.4(4) . . . . ?
C27 C28 C29 C30 -2.4(4) . . . . ?
C28 C29 C30 C25 -0.9(3) . . . . ?
C28 C29 C30 C40B 166.4(13) . . . . ?
C28 C29 C30 C40A 176.6(3) . . . . ?
C26 C25 C30 C29 4.2(3) . . . . ?
N2 C25 C30 C29 -177.76(19) . . . . ?
C26 C25 C30 C40B -162.3(15) . . . . ?
N2 C25 C30 C40B 15.7(15) . . . . ?
C26 C25 C30 C40A -173.2(3) . . . . ?
N2 C25 C30 C40A 4.9(3) . . . . ?
C27 C26 C31 C36 -71.7(3) . . . . ?
C25 C26 C31 C36 112.4(2) . . . . ?
C27 C26 C31 C32 107.8(2) . . . . ?
C25 C26 C31 C32 -68.0(3) . . . . ?
C36 C31 C32 C33 -3.9(3) . . . . ?
C26 C31 C32 C33 176.54(19) . . . . ?
C36 C31 C32 C37 176.5(2) . . . . ?
C26 C31 C32 C37 -3.1(3) . . . . ?
C31 C32 C33 C34 0.8(3) . . . . ?
C37 C32 C33 C34 -179.6(2) . . . . ?
C32 C33 C34 C35 1.9(3) . . . . ?
C32 C33 C34 C38 -178.5(2) . . . . ?
C33 C34 C35 C36 -1.6(3) . . . . ?
C38 C34 C35 C36 178.9(2) . . . . ?
C34 C35 C36 C31 -1.5(3) . . . . ?
C34 C35 C36 C39 178.5(2) . . . . ?
C32 C31 C36 C35 4.3(3) . . . . ?
C26 C31 C36 C35 -176.20(19) . . . . ?
C32 C31 C36 C39 -175.7(2) . . . . ?
C26 C31 C36 C39 3.8(3) . . . . ?
C29 C30 C40A C41A -106.2(4) . . . . ?
C25 C30 C40A C41A 71.2(4) . . . . ?
C29 C30 C40A C45A 69.6(4) . . . . ?
C25 C30 C40A C45A -113.0(4) . . . . ?
C45A C40A C41A C42A 2.7(3) . . . . ?
C30 C40A C41A C42A 178.6(5) . . . . ?
C45A C40A C41A C46A -177.5(7) . . . . ?
C30 C40A C41A C46A -1.6(8) . . . . ?
C40A C41A C42A C43A 0.2(4) . . . . ?
C46A C41A C42A C43A -179.6(8) . . . . ?
C41A C42A C43A C44A -1.8(4) . . . . ?
C41A C42A C43A C47A 179.8(8) . . . . ?
C42A C43A C44A C45A 0.5(4) . . . . ?
C47A C43A C44A C45A 178.9(7) . . . . ?
C43A C44A C45A C40A 2.4(4) . . . . ?
C43A C44A C45A C48A -176.9(5) . . . . ?
C41A C40A C45A C44A -4.0(4) . . . . ?
C30 C40A C45A C44A -179.7(4) . . . . ?
C41A C40A C45A C48A 175.4(5) . . . . ?
C30 C40A C45A C48A -0.4(6) . . . . ?
C29 C30 C40B C41B -107(3) . . . . ?
C25 C30 C40B C41B 59(4) . . . . ?
C29 C30 C40B C45B 75(3) . . . . ?
C25 C30 C40B C45B -119(2) . . . . ?
C45B C40B C41B C42B 0.0 . . . . ?
C30 C40B C41B C42B -178(4) . . . . ?
C45B C40B C41B C46B -178(6) . . . . ?
C30 C40B C41B C46B 4(6) . . . . ?
C40B C41B C42B C43B 0.0 . . . . ?
C46B C41B C42B C43B 178(5) . . . . ?
C41B C42B C43B C44B 0.0 . . . . ?
C41B C42B C43B C47B 179(5) . . . . ?
C42B C43B C44B C45B 0.0 . . . . ?
C47B C43B C44B C45B -179(5) . . . . ?
C43B C44B C45B C40B 0.0 . . . . ?
C43B C44B C45B C48B -175(4) . . . . ?
C41B C40B C45B C44B 0.0 . . . . ?
C30 C40B C45B C44B 178(3) . . . . ?
C41B C40B C45B C48B 175(5) . . . . ?
C30 C40B C45B C48B -7(4) . . . . ?
